data_7042676
loop_
_publ_author_name
'Petzold, Holm'
'Djomgoue, Paul'
'H\"orner, Gerald'
'Heider, Silvio'
'Lochenie, Charles'
'Weber, Birgit'
'Rueffer, Tobias'
'Schaarschmidt, Dieter'

_publ_section_title
;
 Spin state variability in Fe2+ complexes of substituted
 (2-(pyridin-2-yl)-1,10-phenanthroline) ligands as versatile terpyridine
 analogues
;
_journal_name_full 'Dalton Trans.'
_journal_paper_doi 10.1039/C7DT00422B
_journal_year 2017
_chemical_formula_moiety 'C40 H26 N10 Zn, 2(Cl O4), 3(C2 H3 N)'
_chemical_formula_sum 'C46 H35 Cl2 N13 O8 Zn'
_chemical_formula_weight 1034.14
_chemical_name_common '[Zn(5e)2](ClO4)2'
_chemical_name_systematic
;
 ?
;
_space_group_crystal_system monoclinic
_space_group_IT_number 14
_space_group_name_Hall '-P 2yn'
_space_group_name_H-M_alt 'P 1 21/n 1'
_symmetry_space_group_name_Hall '-P 2yn'
_symmetry_space_group_name_H-M 'P 1 21/n 1'
_atom_sites_solution_hydrogens geom
_audit_creation_method SHELXL-2013
_audit_update_record
;
2017-03-15 deposited with the CCDC.
2017-04-12 downloaded from the CCDC.
;
_cell_angle_alpha 90
_cell_angle_beta 103.007(2)
_cell_angle_gamma 90
_cell_formula_units_Z 4
_cell_length_a 14.7030(4)
_cell_length_b 14.7863(3)
_cell_length_c 21.1329(5)
_cell_measurement_reflns_used 6236
_cell_measurement_temperature 110
_cell_measurement_theta_max 28.0130
_cell_measurement_theta_min 3.1630
_cell_volume 4476.48(19)
_computing_cell_refinement
;
CrysAlisPro, Agilent Technologies,
Version 1.171.37.31 (release 14-01-2014 CrysAlis171 .NET)
(compiled Jan 14 2014,18:38:05)
;
_computing_data_collection
;
CrysAlisPro, Agilent Technologies,
Version 1.171.37.31 (release 14-01-2014 CrysAlis171 .NET)
(compiled Jan 14 2014,18:38:05)
;
_computing_data_reduction
;
CrysAlisPro, Agilent Technologies,
Version 1.171.37.31 (release 14-01-2014 CrysAlis171 .NET)
(compiled Jan 14 2014,18:38:05)
;
_computing_structure_refinement 'SHELXL-2013 (Sheldrick, 2013)'
_computing_structure_solution 'SHELXS-2013 (Sheldrick, 2013)'
_diffrn_ambient_temperature 110
_diffrn_measured_fraction_theta_full 0.997
_diffrn_measured_fraction_theta_max 0.997
_diffrn_measurement_device_type 'oxford gemini s'
_diffrn_measurement_method '\w scans'
_diffrn_radiation_type MoK\a
_diffrn_radiation_wavelength 0.71073
_diffrn_reflns_av_R_equivalents 0.0338
_diffrn_reflns_av_unetI/netI 0.0393
_diffrn_reflns_Laue_measured_fraction_full 0.997
_diffrn_reflns_Laue_measured_fraction_max 0.997
_diffrn_reflns_limit_h_max 15
_diffrn_reflns_limit_h_min -17
_diffrn_reflns_limit_k_max 17
_diffrn_reflns_limit_k_min -17
_diffrn_reflns_limit_l_max 25
_diffrn_reflns_limit_l_min -25
_diffrn_reflns_number 24690
_diffrn_reflns_point_group_measured_fraction_full 0.997
_diffrn_reflns_point_group_measured_fraction_max 0.997
_diffrn_reflns_theta_full 25.000
_diffrn_reflns_theta_max 24.998
_diffrn_reflns_theta_min 2.927
_exptl_absorpt_coefficient_mu 0.740
_exptl_absorpt_correction_T_max 1.00000
_exptl_absorpt_correction_T_min 0.91594
_exptl_absorpt_correction_type multi-scan
_exptl_absorpt_process_details
;
CrysAlisPro, Agilent Technologies,
Version 1.171.37.31 (release 14-01-2014 CrysAlis171 .NET)
(compiled Jan 14 2014,18:38:05)
Empirical absorption correction using spherical harmonics,
 implemented in SCALE3 ABSPACK scaling algorithm.
;
_exptl_crystal_colour colourless
_exptl_crystal_density_diffrn 1.534
_exptl_crystal_description block
_exptl_crystal_F_000 2120
_exptl_crystal_size_max 0.4
_exptl_crystal_size_mid 0.2
_exptl_crystal_size_min 0.12
_refine_diff_density_max 0.329
_refine_diff_density_min -0.318
_refine_diff_density_rms 0.056
_refine_ls_extinction_method none
_refine_ls_goodness_of_fit_ref 1.037
_refine_ls_hydrogen_treatment constr
_refine_ls_matrix_type full
_refine_ls_number_parameters 634
_refine_ls_number_reflns 7873
_refine_ls_number_restraints 0
_refine_ls_restrained_S_all 1.037
_refine_ls_R_factor_all 0.0494
_refine_ls_R_factor_gt 0.0358
_refine_ls_shift/su_max 0.001
_refine_ls_shift/su_mean 0.000
_refine_ls_structure_factor_coef Fsqd
_refine_ls_weighting_details 'w=1/[\s^2^(Fo^2^)+(0.0319P)^2^+2.4409P] where P=(Fo^2^+2Fc^2^)/3'
_refine_ls_weighting_scheme calc
_refine_ls_wR_factor_gt 0.0795
_refine_ls_wR_factor_ref 0.0837
_reflns_Friedel_coverage 0.000
_reflns_number_gt 6363
_reflns_number_total 7873
_reflns_threshold_expression 'I > 2\s(I)'
_cod_data_source_file c7dt00422b3.cif
_cod_data_source_block Zn_5e
_cod_database_code 7042676
_shelx_space_group_comment
;
The symmetry employed for this shelxl refinement is uniquely defined
by the following loop, which should always be used as a source of
symmetry information in preference to the above space-group names.
They are only intended as comments.
;
_shelxl_version_number 2013-4

loop_
_space_group_symop_operation_xyz
'x, y, z'
'-x+1/2, y+1/2, -z+1/2'
'-x, -y, -z'
'x-1/2, -y-1/2, z-1/2'

loop_
_atom_site_label
_atom_site_type_symbol
_atom_site_fract_x
_atom_site_fract_y
_atom_site_fract_z
_atom_site_U_iso_or_equiv
_atom_site_adp_type
_atom_site_occupancy
_atom_site_site_symmetry_order
_atom_site_calc_flag
_atom_site_refinement_flags_posn
_atom_site_refinement_flags_adp
C1 C 0.73557(17) 0.31771(14) 0.37526(11) 0.0195(5) Uani 1 1 d . .
H1 H 0.6711 0.3239 0.3680 0.023 Uiso 1 1 calc R U
C2 C 0.79037(18) 0.34505(14) 0.43494(11) 0.0225(6) Uani 1 1 d . .
H2 H 0.7624 0.3676 0.4670 0.027 Uiso 1 1 calc R U
C3 C 0.88542(18) 0.33850(14) 0.44612(11) 0.0202(5) Uani 1 1 d . .
H3 H 0.9223 0.3568 0.4858 0.024 Uiso 1 1 calc R U
C4 C 0.92727(17) 0.30405(14) 0.39743(11) 0.0176(5) Uani 1 1 d . .
C5 C 0.86617(16) 0.27552(13) 0.33958(10) 0.0150(5) Uani 1 1 d . .
C6 C 1.02538(16) 0.29562(14) 0.40309(11) 0.0188(5) Uani 1 1 d . .
H6 H 1.0658 0.3134 0.4415 0.023 Uiso 1 1 calc R U
C7 C 1.06156(17) 0.26264(14) 0.35438(11) 0.0186(5) Uani 1 1 d . .
H7 H 1.1259 0.2610 0.3588 0.022 Uiso 1 1 calc R U
C8 C 1.00100(16) 0.23006(14) 0.29580(10) 0.0156(5) Uani 1 1 d . .
C9 C 0.90439(16) 0.23391(13) 0.28992(10) 0.0134(5) Uani 1 1 d . .
C10 C 1.03244(16) 0.19143(14) 0.24360(11) 0.0173(5) Uani 1 1 d . .
H10 H 1.0959 0.1903 0.2442 0.021 Uiso 1 1 calc R U
C11 C 0.96913(16) 0.15538(14) 0.19178(11) 0.0175(5) Uani 1 1 d . .
H11 H 0.9895 0.1296 0.1573 0.021 Uiso 1 1 calc R U
C12 C 0.87424(16) 0.15777(13) 0.19136(10) 0.0141(5) Uani 1 1 d . .
C13 C 0.80023(16) 0.11839(14) 0.13924(10) 0.0151(5) Uani 1 1 d . .
C14 C 0.81037(17) 0.11237(15) 0.07568(10) 0.0189(5) Uani 1 1 d . .
H14 H 0.8670 0.1259 0.0652 0.023 Uiso 1 1 calc R U
C15 C 0.73387(17) 0.08573(15) 0.02824(11) 0.0210(5) Uani 1 1 d . .
H15 H 0.7379 0.0835 -0.0150 0.025 Uiso 1 1 calc R U
C16 C 0.65214(16) 0.06260(14) 0.04523(10) 0.0173(5) Uani 1 1 d . .
H16 H 0.6002 0.0442 0.0141 0.021 Uiso 1 1 calc R U
C17 C 0.64951(16) 0.06755(13) 0.11042(10) 0.0149(5) Uani 1 1 d . .
C18 C 0.56222(16) 0.00503(14) 0.18926(10) 0.0173(5) Uani 1 1 d . .
H18 H 0.6114 -0.0085 0.2241 0.021 Uiso 1 1 calc R U
C19 C 0.47026(17) -0.00787(14) 0.18652(11) 0.0200(5) Uani 1 1 d . .
H19 H 0.4434 -0.0321 0.2186 0.024 Uiso 1 1 calc R U
C20 C 0.42419(17) 0.02303(15) 0.12496(11) 0.0223(5) Uani 1 1 d . .
H20 H 0.3596 0.0230 0.1101 0.027 Uiso 1 1 calc R U
C21 C 0.67603(17) 0.30980(13) 0.10925(11) 0.0176(5) Uani 1 1 d . .
H21 H 0.7406 0.3124 0.1151 0.021 Uiso 1 1 calc R U
C22 C 0.62040(17) 0.34109(14) 0.05082(11) 0.0201(5) Uani 1 1 d . .
H22 H 0.6478 0.3626 0.0182 0.024 Uiso 1 1 calc R U
C23 C 0.52571(18) 0.33983(14) 0.04193(11) 0.0207(5) Uani 1 1 d . .
H23 H 0.4883 0.3610 0.0033 0.025 Uiso 1 1 calc R U
C24 C 0.48471(17) 0.30652(14) 0.09124(11) 0.0178(5) Uani 1 1 d . .
C25 C 0.54585(16) 0.27438(13) 0.14757(10) 0.0137(5) Uani 1 1 d . .
C26 C 0.38632(17) 0.30447(15) 0.08782(11) 0.0220(5) Uani 1 1 d . .
H26 H 0.3455 0.3254 0.0505 0.026 Uiso 1 1 calc R U
C27 C 0.35129(17) 0.27310(15) 0.13717(11) 0.0217(5) Uani 1 1 d . .
H27 H 0.2872 0.2748 0.1340 0.026 Uiso 1 1 calc R U
C28 C 0.41138(16) 0.23719(14) 0.19450(11) 0.0176(5) Uani 1 1 d . .
C29 C 0.50799(15) 0.23685(14) 0.19891(10) 0.0141(5) Uani 1 1 d . .
C30 C 0.38047(17) 0.20034(14) 0.24753(11) 0.0196(5) Uani 1 1 d . .
H30 H 0.3172 0.2007 0.2476 0.023 Uiso 1 1 calc R U
C31 C 0.44350(16) 0.16406(15) 0.29887(11) 0.0188(5) Uani 1 1 d . .
H31 H 0.4231 0.1395 0.3338 0.023 Uiso 1 1 calc R U
C32 C 0.53845(16) 0.16388(14) 0.29880(10) 0.0156(5) Uani 1 1 d . .
C33 C 0.61204(16) 0.12421(14) 0.35049(10) 0.0152(5) Uani 1 1 d . .
C34 C 0.60030(17) 0.11405(14) 0.41371(11) 0.0195(5) Uani 1 1 d . .
H34 H 0.5441 0.1290 0.4242 0.023 Uiso 1 1 calc R U
C35 C 0.67429(17) 0.08116(15) 0.46044(11) 0.0213(5) Uani 1 1 d . .
H35 H 0.6688 0.0749 0.5032 0.026 Uiso 1 1 calc R U
C36 C 0.75597(17) 0.05777(14) 0.44331(11) 0.0196(5) Uani 1 1 d . .
H36 H 0.8062 0.0345 0.4738 0.023 Uiso 1 1 calc R U
C37 C 0.76123(16) 0.07001(14) 0.37892(10) 0.0153(5) Uani 1 1 d . .
C38 C 0.85003(17) 0.00413(14) 0.30275(11) 0.0179(5) Uani 1 1 d . .
H38 H 0.8011 -0.0124 0.2686 0.021 Uiso 1 1 calc R U
C39 C 0.94294(17) -0.00838(14) 0.30626(11) 0.0214(5) Uani 1 1 d . .
H39 H 0.9705 -0.0351 0.2754 0.026 Uiso 1 1 calc R U
C40 C 0.98767(17) 0.02775(14) 0.36639(11) 0.0212(5) Uani 1 1 d . .
H40 H 1.0521 0.0291 0.3816 0.025 Uiso 1 1 calc R U
C41 C 1.1967(2) -0.0034(2) 0.26053(16) 0.0501(8) Uani 1 1 d . .
H41A H 1.2237 0.0313 0.2985 0.075 Uiso 1 1 calc R U
H41B H 1.1363 -0.0249 0.2637 0.075 Uiso 1 1 calc R U
H41C H 1.1906 0.0340 0.2226 0.075 Uiso 1 1 calc R U
C42 C 1.2564(2) -0.0796(2) 0.25563(13) 0.0353(7) Uani 1 1 d . .
C43 C 1.0886(2) -0.13632(18) 0.08442(14) 0.0396(7) Uani 1 1 d . .
H43A H 1.1438 -0.1682 0.1060 0.059 Uiso 1 1 calc R U
H43B H 1.1061 -0.0806 0.0671 0.059 Uiso 1 1 calc R U
H43C H 1.0539 -0.1729 0.0497 0.059 Uiso 1 1 calc R U
C44 C 1.0316(2) -0.11721(17) 0.13037(13) 0.0309(6) Uani 1 1 d . .
C45 C 0.4887(2) -0.12868(19) 0.40253(14) 0.0407(7) Uani 1 1 d . .
H45A H 0.4434 -0.1733 0.3835 0.061 Uiso 1 1 calc R U
H45B H 0.4578 -0.0726 0.4067 0.061 Uiso 1 1 calc R U
H45C H 0.5218 -0.1488 0.4446 0.061 Uiso 1 1 calc R U
C46 C 0.55460(19) -0.11551(16) 0.36099(12) 0.0269(6) Uani 1 1 d . .
N1 N 0.77205(13) 0.28301(11) 0.32823(8) 0.0150(4) Uani 1 1 d . .
N2 N 0.84304(13) 0.19744(11) 0.23944(8) 0.0125(4) Uani 1 1 d . .
N3 N 0.72035(13) 0.09668(11) 0.15694(8) 0.0140(4) Uani 1 1 d . .
N4 N 0.56895(13) 0.04173(11) 0.13112(8) 0.0151(4) Uani 1 1 d . .
N5 N 0.48285(13) 0.05227(12) 0.09025(9) 0.0195(4) Uani 1 1 d . .
N6 N 0.64008(13) 0.27621(11) 0.15708(8) 0.0144(4) Uani 1 1 d . .
N7 N 0.56946(13) 0.20067(11) 0.24961(8) 0.0136(4) Uani 1 1 d . .
N8 N 0.69205(13) 0.10340(11) 0.33301(8) 0.0133(4) Uani 1 1 d . .
N9 N 0.84274(13) 0.04545(11) 0.35899(9) 0.0160(4) Uani 1 1 d . .
N10 N 0.92818(13) 0.05979(12) 0.39915(9) 0.0191(4) Uani 1 1 d . .
N11 N 1.3034(2) -0.13937(18) 0.25220(14) 0.0567(8) Uani 1 1 d . .
N12 N 0.98750(19) -0.10322(17) 0.16713(12) 0.0459(7) Uani 1 1 d . .
N13 N 0.60626(16) -0.10537(13) 0.32862(11) 0.0310(5) Uani 1 1 d . .
O1 O 1.15990(14) 0.15966(15) 0.13769(9) 0.0474(6) Uani 1 1 d . .
O2 O 1.04038(12) 0.09394(13) 0.05933(9) 0.0364(5) Uani 1 1 d . .
O3 O 1.13399(15) 0.20933(12) 0.03007(10) 0.0469(5) Uani 1 1 d . .
O4 O 1.19682(13) 0.06646(12) 0.05760(9) 0.0368(5) Uani 1 1 d . .
O5 O 0.79902(15) 0.31207(13) -0.01889(9) 0.0466(5) Uani 1 1 d . .
O6 O 0.72025(12) 0.43851(11) -0.07127(8) 0.0295(4) Uani 1 1 d . .
O7 O 0.77425(12) 0.32621(11) -0.13204(8) 0.0314(4) Uani 1 1 d . .
O8 O 0.88110(12) 0.42085(12) -0.06404(9) 0.0357(5) Uani 1 1 d . .
Cl1 Cl 1.13254(4) 0.13254(4) 0.07092(3) 0.02442(14) Uani 1 1 d . .
Cl2 Cl 0.79348(4) 0.37420(4) -0.07142(3) 0.02262(14) Uani 1 1 d . .
Zn1 Zn 0.70621(2) 0.20467(2) 0.24404(2) 0.01469(8) Uani 1 1 d . .

loop_
_atom_site_aniso_label
_atom_site_aniso_U_11
_atom_site_aniso_U_22
_atom_site_aniso_U_33
_atom_site_aniso_U_23
_atom_site_aniso_U_13
_atom_site_aniso_U_12
C1 0.0202(14) 0.0176(11) 0.0235(13) -0.0039(10) 0.0107(10) -0.0018(10)
C2 0.0327(16) 0.0172(12) 0.0210(13) -0.0057(10) 0.0131(11) -0.0033(11)
C3 0.0290(15) 0.0168(11) 0.0140(12) -0.0024(9) 0.0032(10) -0.0056(10)
C4 0.0230(14) 0.0126(11) 0.0169(11) 0.0004(9) 0.0033(10) -0.0029(10)
C5 0.0169(13) 0.0127(10) 0.0157(11) 0.0019(9) 0.0042(9) -0.0019(9)
C6 0.0186(13) 0.0166(11) 0.0171(12) 0.0022(9) -0.0047(10) -0.0032(10)
C7 0.0140(13) 0.0164(11) 0.0234(12) 0.0019(10) -0.0001(10) -0.0023(9)
C8 0.0151(13) 0.0127(10) 0.0187(12) 0.0038(9) 0.0030(10) -0.0014(9)
C9 0.0153(13) 0.0125(10) 0.0123(11) 0.0031(9) 0.0026(9) 0.0004(9)
C10 0.0106(12) 0.0183(11) 0.0240(12) 0.0030(10) 0.0061(10) -0.0002(9)
C11 0.0191(14) 0.0176(11) 0.0178(12) -0.0001(9) 0.0082(10) 0.0010(10)
C12 0.0146(13) 0.0132(11) 0.0149(11) 0.0009(9) 0.0045(9) -0.0002(9)
C13 0.0161(13) 0.0140(11) 0.0158(11) -0.0002(9) 0.0047(10) 0.0017(9)
C14 0.0177(13) 0.0230(12) 0.0180(12) -0.0017(10) 0.0081(10) -0.0005(10)
C15 0.0278(15) 0.0231(12) 0.0130(11) -0.0011(10) 0.0069(10) 0.0003(11)
C16 0.0187(14) 0.0176(11) 0.0142(11) -0.0015(9) 0.0009(10) 0.0003(10)
C17 0.0159(13) 0.0111(10) 0.0168(11) -0.0008(9) 0.0019(10) 0.0017(9)
C18 0.0184(14) 0.0188(11) 0.0142(11) -0.0005(9) 0.0022(10) -0.0021(10)
C19 0.0217(14) 0.0205(12) 0.0195(12) -0.0031(10) 0.0085(10) -0.0052(10)
C20 0.0145(13) 0.0257(12) 0.0267(13) -0.0068(10) 0.0051(11) -0.0049(10)
C21 0.0193(13) 0.0146(11) 0.0214(12) -0.0016(9) 0.0102(10) -0.0024(10)
C22 0.0294(16) 0.0157(11) 0.0188(12) 0.0012(10) 0.0127(11) -0.0005(10)
C23 0.0276(15) 0.0179(12) 0.0163(12) 0.0027(9) 0.0041(10) 0.0019(10)
C24 0.0222(14) 0.0128(11) 0.0179(12) -0.0018(9) 0.0031(10) 0.0006(9)
C25 0.0154(13) 0.0112(10) 0.0149(11) -0.0033(9) 0.0044(9) 0.0007(9)
C26 0.0176(14) 0.0251(12) 0.0202(12) 0.0010(10) -0.0022(10) 0.0032(10)
C27 0.0129(13) 0.0239(12) 0.0272(13) 0.0005(10) 0.0021(10) 0.0029(10)
C28 0.0150(13) 0.0175(11) 0.0198(12) -0.0040(9) 0.0030(10) 0.0002(9)
C29 0.0128(13) 0.0140(10) 0.0155(11) -0.0022(9) 0.0030(9) 0.0019(9)
C30 0.0134(13) 0.0239(12) 0.0229(12) -0.0012(10) 0.0072(10) 0.0004(10)
C31 0.0173(13) 0.0225(12) 0.0191(12) 0.0006(10) 0.0096(10) -0.0012(10)
C32 0.0174(13) 0.0137(11) 0.0164(11) -0.0020(9) 0.0056(10) -0.0002(9)
C33 0.0150(13) 0.0146(11) 0.0163(11) -0.0025(9) 0.0039(9) -0.0029(9)
C34 0.0189(14) 0.0221(12) 0.0202(12) 0.0012(10) 0.0100(10) 0.0011(10)
C35 0.0269(15) 0.0226(12) 0.0161(12) 0.0008(10) 0.0082(10) -0.0016(10)
C36 0.0239(14) 0.0188(11) 0.0153(12) 0.0029(9) 0.0030(10) -0.0006(10)
C37 0.0160(13) 0.0127(11) 0.0171(11) -0.0028(9) 0.0033(10) -0.0026(9)
C38 0.0218(14) 0.0143(11) 0.0170(12) 0.0000(9) 0.0034(10) 0.0007(10)
C39 0.0229(15) 0.0180(11) 0.0258(13) 0.0043(10) 0.0107(11) 0.0051(10)
C40 0.0136(13) 0.0203(12) 0.0293(14) 0.0053(10) 0.0038(11) 0.0010(10)
C41 0.042(2) 0.0457(18) 0.059(2) -0.0155(16) 0.0036(16) 0.0064(15)
C42 0.0280(17) 0.0373(16) 0.0421(17) 0.0011(13) 0.0111(13) -0.0086(14)
C43 0.044(2) 0.0372(15) 0.0399(17) 0.0024(13) 0.0149(14) 0.0067(14)
C44 0.0298(17) 0.0278(14) 0.0330(15) -0.0024(12) 0.0023(13) -0.0064(12)
C45 0.0360(18) 0.0477(17) 0.0396(17) 0.0007(14) 0.0112(14) -0.0052(14)
C46 0.0299(17) 0.0198(12) 0.0262(14) -0.0002(11) -0.0036(12) 0.0002(11)
N1 0.0133(11) 0.0151(9) 0.0176(10) -0.0011(8) 0.0053(8) -0.0006(8)
N2 0.0130(10) 0.0126(9) 0.0129(9) 0.0008(7) 0.0047(8) -0.0001(7)
N3 0.0149(11) 0.0124(9) 0.0144(9) -0.0011(7) 0.0029(8) 0.0002(8)
N4 0.0146(11) 0.0174(9) 0.0121(9) -0.0011(8) 0.0004(8) -0.0017(8)
N5 0.0139(11) 0.0243(10) 0.0181(10) -0.0031(8) -0.0011(8) 0.0000(8)
N6 0.0135(11) 0.0136(9) 0.0171(10) -0.0022(8) 0.0057(8) -0.0010(8)
N7 0.0142(10) 0.0152(9) 0.0124(9) -0.0012(7) 0.0051(8) 0.0004(8)
N8 0.0142(10) 0.0123(9) 0.0139(9) -0.0010(7) 0.0041(8) -0.0018(8)
N9 0.0134(11) 0.0163(9) 0.0172(10) 0.0001(8) 0.0014(8) 0.0004(8)
N10 0.0130(11) 0.0213(10) 0.0216(10) 0.0025(8) 0.0013(8) -0.0002(8)
N11 0.0494(19) 0.0463(16) 0.082(2) 0.0109(15) 0.0301(16) 0.0087(14)
N12 0.0430(17) 0.0549(16) 0.0445(15) -0.0143(13) 0.0197(13) -0.0152(13)
N13 0.0331(15) 0.0265(11) 0.0311(12) 0.0016(10) 0.0021(11) -0.0003(10)
O1 0.0375(13) 0.0786(15) 0.0303(11) -0.0198(10) 0.0164(9) -0.0270(11)
O2 0.0184(10) 0.0566(12) 0.0362(11) -0.0131(9) 0.0107(8) -0.0087(9)
O3 0.0482(14) 0.0392(11) 0.0612(14) 0.0194(10) 0.0291(11) 0.0123(10)
O4 0.0279(11) 0.0353(10) 0.0531(12) 0.0033(9) 0.0217(9) 0.0094(8)
O5 0.0492(14) 0.0549(12) 0.0426(12) 0.0192(10) 0.0248(10) 0.0160(10)
O6 0.0203(10) 0.0390(10) 0.0297(10) -0.0070(8) 0.0066(8) 0.0078(8)
O7 0.0250(11) 0.0399(10) 0.0335(10) -0.0176(8) 0.0156(8) -0.0085(8)
O8 0.0190(11) 0.0496(11) 0.0408(11) -0.0170(9) 0.0119(8) -0.0098(8)
Cl1 0.0194(3) 0.0319(3) 0.0246(3) -0.0032(3) 0.0107(3) 0.0000(3)
Cl2 0.0161(3) 0.0312(3) 0.0226(3) -0.0038(2) 0.0086(2) -0.0003(2)
Zn1 0.01043(15) 0.01927(14) 0.01487(14) -0.00097(11) 0.00392(10) -0.00047(11)

loop_
_atom_type_symbol
_atom_type_description
_atom_type_scat_dispersion_real
_atom_type_scat_dispersion_imag
_atom_type_scat_source
C C 0.0033 0.0016 'International Tables Vol C Tables 4.2.6.8 and 6.1.1.4'
N N 0.0061 0.0033 'International Tables Vol C Tables 4.2.6.8 and 6.1.1.4'
O O 0.0106 0.0060 'International Tables Vol C Tables 4.2.6.8 and 6.1.1.4'
Cl Cl 0.1484 0.1585 'International Tables Vol C Tables 4.2.6.8 and 6.1.1.4'
Zn Zn 0.2839 1.4301 'International Tables Vol C Tables 4.2.6.8 and 6.1.1.4'
H H 0.0000 0.0000 'International Tables Vol C Tables 4.2.6.8 and 6.1.1.4'

loop_
_geom_angle_atom_site_label_1
_geom_angle_atom_site_label_2
_geom_angle_atom_site_label_3
_geom_angle
N1 C1 C2 122.5(2)
N1 C1 H1 118.7
C2 C1 H1 118.7
C3 C2 C1 119.7(2)
C3 C2 H2 120.1
C1 C2 H2 120.1
C2 C3 C4 119.8(2)
C2 C3 H3 120.1
C4 C3 H3 120.1
C3 C4 C5 116.4(2)
C3 C4 C6 124.8(2)
C5 C4 C6 118.8(2)
N1 C5 C4 123.7(2)
N1 C5 C9 117.25(19)
C4 C5 C9 119.0(2)
C7 C6 C4 122.1(2)
C7 C6 H6 118.9
C4 C6 H6 118.9
C6 C7 C8 120.2(2)
C6 C7 H7 119.9
C8 C7 H7 119.9
C9 C8 C10 116.9(2)
C9 C8 C7 118.9(2)
C10 C8 C7 124.2(2)
N2 C9 C8 122.71(19)
N2 C9 C5 116.7(2)
C8 C9 C5 120.6(2)
C11 C10 C8 119.9(2)
C11 C10 H10 120.1
C8 C10 H10 120.1
C10 C11 C12 119.5(2)
C10 C11 H11 120.2
C12 C11 H11 120.2
N2 C12 C11 121.3(2)
N2 C12 C13 114.6(2)
C11 C12 C13 124.15(19)
N3 C13 C14 122.9(2)
N3 C13 C12 115.26(18)
C14 C13 C12 121.6(2)
C15 C14 C13 118.2(2)
C15 C14 H14 120.9
C13 C14 H14 120.9
C16 C15 C14 119.9(2)
C16 C15 H15 120.1
C14 C15 H15 120.1
C15 C16 C17 117.9(2)
C15 C16 H16 121.1
C17 C16 H16 121.1
N3 C17 C16 123.9(2)
N3 C17 N4 115.58(18)
C16 C17 N4 120.56(19)
C19 C18 N4 106.9(2)
C19 C18 H18 126.5
N4 C18 H18 126.5
C18 C19 C20 105.3(2)
C18 C19 H19 127.4
C20 C19 H19 127.4
N5 C20 C19 112.4(2)
N5 C20 H20 123.8
C19 C20 H20 123.8
N6 C21 C22 122.6(2)
N6 C21 H21 118.7
C22 C21 H21 118.7
C23 C22 C21 119.6(2)
C23 C22 H22 120.2
C21 C22 H22 120.2
C22 C23 C24 119.9(2)
C22 C23 H23 120.1
C24 C23 H23 120.1
C25 C24 C23 116.6(2)
C25 C24 C26 118.8(2)
C23 C24 C26 124.5(2)
N6 C25 C24 123.9(2)
N6 C25 C29 116.90(19)
C24 C25 C29 119.2(2)
C27 C26 C24 121.8(2)
C27 C26 H26 119.1
C24 C26 H26 119.1
C26 C27 C28 120.9(2)
C26 C27 H27 119.6
C28 C27 H27 119.6
C29 C28 C30 116.7(2)
C29 C28 C27 118.7(2)
C30 C28 C27 124.6(2)
N7 C29 C28 122.8(2)
N7 C29 C25 116.7(2)
C28 C29 C25 120.5(2)
C31 C30 C28 120.0(2)
C31 C30 H30 120.0
C28 C30 H30 120.0
C30 C31 C32 119.9(2)
C30 C31 H31 120.0
C32 C31 H31 120.0
N7 C32 C31 121.0(2)
N7 C32 C33 114.5(2)
C31 C32 C33 124.5(2)
N8 C33 C34 122.9(2)
N8 C33 C32 115.38(18)
C34 C33 C32 121.6(2)
C35 C34 C33 118.4(2)
C35 C34 H34 120.8
C33 C34 H34 120.8
C36 C35 C34 119.6(2)
C36 C35 H35 120.2
C34 C35 H35 120.2
C35 C36 C37 118.0(2)
C35 C36 H36 121.0
C37 C36 H36 121.0
N8 C37 C36 124.0(2)
N8 C37 N9 116.14(18)
C36 C37 N9 119.9(2)
N9 C38 C39 106.7(2)
N9 C38 H38 126.6
C39 C38 H38 126.6
C38 C39 C40 104.9(2)
C38 C39 H39 127.5
C40 C39 H39 127.5
N10 C40 C39 112.5(2)
N10 C40 H40 123.8
C39 C40 H40 123.8
C42 C41 H41A 109.5
C42 C41 H41B 109.5
H41A C41 H41B 109.5
C42 C41 H41C 109.5
H41A C41 H41C 109.5
H41B C41 H41C 109.5
N11 C42 C41 179.6(4)
C44 C43 H43A 109.5
C44 C43 H43B 109.5
H43A C43 H43B 109.5
C44 C43 H43C 109.5
H43A C43 H43C 109.5
H43B C43 H43C 109.5
N12 C44 C43 178.9(3)
C46 C45 H45A 109.5
C46 C45 H45B 109.5
H45A C45 H45B 109.5
C46 C45 H45C 109.5
H45A C45 H45C 109.5
H45B C45 H45C 109.5
N13 C46 C45 179.8(3)
C1 N1 C5 117.8(2)
C1 N1 Zn1 129.72(16)
C5 N1 Zn1 110.63(13)
C12 N2 C9 119.59(19)
C12 N2 Zn1 124.67(15)
C9 N2 Zn1 115.72(14)
C17 N3 C13 117.19(18)
C17 N3 Zn1 124.99(14)
C13 N3 Zn1 106.03(13)
C18 N4 N5 111.58(19)
C18 N4 C17 128.65(19)
N5 N4 C17 119.76(17)
C20 N5 N4 103.76(18)
C21 N6 C25 117.41(19)
C21 N6 Zn1 130.40(16)
C25 N6 Zn1 111.54(13)
C32 N7 C29 119.57(19)
C32 N7 Zn1 124.59(15)
C29 N7 Zn1 115.84(14)
C37 N8 C33 117.14(18)
C37 N8 Zn1 127.06(15)
C33 N8 Zn1 107.55(13)
C38 N9 N10 111.72(19)
C38 N9 C37 128.16(19)
N10 N9 C37 120.09(17)
C40 N10 N9 104.13(18)
O3 Cl1 O4 108.87(11)
O3 Cl1 O1 109.45(13)
O4 Cl1 O1 109.45(13)
O3 Cl1 O2 110.71(12)
O4 Cl1 O2 109.51(11)
O1 Cl1 O2 108.84(11)
O5 Cl2 O7 109.92(12)
O5 Cl2 O6 109.60(11)
O7 Cl2 O6 109.38(11)
O5 Cl2 O8 109.33(12)
O7 Cl2 O8 108.99(10)
O6 Cl2 O8 109.61(11)
N2 Zn1 N7 175.30(7)
N2 Zn1 N6 104.24(7)
N7 Zn1 N6 78.58(7)
N2 Zn1 N1 78.66(7)
N7 Zn1 N1 103.45(7)
N6 Zn1 N1 118.16(6)
N2 Zn1 N8 105.06(6)
N7 Zn1 N8 71.52(6)
N6 Zn1 N8 148.81(6)
N1 Zn1 N8 78.19(6)
N2 Zn1 N3 71.49(6)
N7 Zn1 N3 105.80(6)
N6 Zn1 N3 77.30(6)
N1 Zn1 N3 149.24(6)
N8 Zn1 N3 102.23(6)

loop_
_geom_bond_atom_site_label_1
_geom_bond_atom_site_label_2
_geom_bond_distance
C1 N1 1.334(3)
C1 C2 1.395(3)
C1 H1 0.9300
C2 C3 1.367(3)
C2 H2 0.9300
C3 C4 1.408(3)
C3 H3 0.9300
C4 C5 1.409(3)
C4 C6 1.426(3)
C5 N1 1.355(3)
C5 C9 1.436(3)
C6 C7 1.352(3)
C6 H6 0.9300
C7 C8 1.436(3)
C7 H7 0.9300
C8 C9 1.399(3)
C8 C10 1.409(3)
C9 N2 1.345(3)
C10 C11 1.375(3)
C10 H10 0.9300
C11 C12 1.394(3)
C11 H11 0.9300
C12 N2 1.340(3)
C12 C13 1.482(3)
C13 N3 1.349(3)
C13 C14 1.387(3)
C14 C15 1.385(3)
C14 H14 0.9300
C15 C16 1.372(3)
C15 H15 0.9300
C16 C17 1.389(3)
C16 H16 0.9300
C17 N3 1.333(3)
C17 N4 1.405(3)
C18 C19 1.354(3)
C18 N4 1.367(3)
C18 H18 0.9300
C19 C20 1.401(3)
C19 H19 0.9300
C20 N5 1.324(3)
C20 H20 0.9300
C21 N6 1.337(3)
C21 C22 1.398(3)
C21 H21 0.9300
C22 C23 1.362(3)
C22 H22 0.9300
C23 C24 1.405(3)
C23 H23 0.9300
C24 C25 1.403(3)
C24 C26 1.432(3)
C25 N6 1.355(3)
C25 C29 1.437(3)
C26 C27 1.345(3)
C26 H26 0.9300
C27 C28 1.431(3)
C27 H27 0.9300
C28 C29 1.402(3)
C28 C30 1.410(3)
C29 N7 1.347(3)
C30 C31 1.368(3)
C30 H30 0.9300
C31 C32 1.396(3)
C31 H31 0.9300
C32 N7 1.341(3)
C32 C33 1.475(3)
C33 N8 1.346(3)
C33 C34 1.393(3)
C34 C35 1.383(3)
C34 H34 0.9300
C35 C36 1.374(3)
C35 H35 0.9300
C36 C37 1.392(3)
C36 H36 0.9300
C37 N8 1.332(3)
C37 N9 1.404(3)
C38 N9 1.362(3)
C38 C39 1.364(3)
C38 H38 0.9300
C39 C40 1.399(3)
C39 H39 0.9300
C40 N10 1.320(3)
C40 H40 0.9300
C41 C42 1.446(4)
C41 H41A 0.9600
C41 H41B 0.9600
C41 H41C 0.9600
C42 N11 1.134(4)
C43 C44 1.446(4)
C43 H43A 0.9600
C43 H43B 0.9600
C43 H43C 0.9600
C44 N12 1.138(3)
C45 C46 1.459(4)
C45 H45A 0.9600
C45 H45B 0.9600
C45 H45C 0.9600
C46 N13 1.141(3)
N1 Zn1 2.1608(17)
N2 Zn1 2.0387(18)
N3 Zn1 2.4806(17)
N4 N5 1.371(2)
N6 Zn1 2.1534(18)
N7 Zn1 2.0413(18)
N8 Zn1 2.4489(17)
N9 N10 1.365(2)
O1 Cl1 1.4347(18)
O2 Cl1 1.4395(18)
O3 Cl1 1.4294(18)
O4 Cl1 1.4307(18)
O5 Cl2 1.4291(19)
O6 Cl2 1.4371(17)
O7 Cl2 1.4359(17)
O8 Cl2 1.4385(18)

loop_
_geom_torsion_atom_site_label_1
_geom_torsion_atom_site_label_2
_geom_torsion_atom_site_label_3
_geom_torsion_atom_site_label_4
_geom_torsion
N1 C1 C2 C3 1.5(3)
C1 C2 C3 C4 -0.1(3)
C2 C3 C4 C5 -1.8(3)
C2 C3 C4 C6 178.8(2)
C3 C4 C5 N1 2.7(3)
C6 C4 C5 N1 -177.88(19)
C3 C4 C5 C9 -175.67(18)
C6 C4 C5 C9 3.8(3)
C3 C4 C6 C7 -179.5(2)
C5 C4 C6 C7 1.2(3)
C4 C6 C7 C8 -3.4(3)
C6 C7 C8 C9 0.6(3)
C6 C7 C8 C10 -177.5(2)
C10 C8 C9 N2 4.5(3)
C7 C8 C9 N2 -173.76(18)
C10 C8 C9 C5 -177.41(18)
C7 C8 C9 C5 4.4(3)
N1 C5 C9 N2 -6.8(3)
C4 C5 C9 N2 171.69(18)
N1 C5 C9 C8 175.00(18)
C4 C5 C9 C8 -6.5(3)
C9 C8 C10 C11 -3.5(3)
C7 C8 C10 C11 174.6(2)
C8 C10 C11 C12 0.2(3)
C10 C11 C12 N2 2.4(3)
C10 C11 C12 C13 -177.91(19)
N2 C12 C13 N3 -24.0(3)
C11 C12 C13 N3 156.3(2)
N2 C12 C13 C14 150.4(2)
C11 C12 C13 C14 -29.3(3)
N3 C13 C14 C15 2.2(3)
C12 C13 C14 C15 -171.80(19)
C13 C14 C15 C16 -2.7(3)
C14 C15 C16 C17 0.4(3)
C15 C16 C17 N3 2.7(3)
C15 C16 C17 N4 -177.76(19)
N4 C18 C19 C20 -0.3(2)
C18 C19 C20 N5 1.0(3)
N6 C21 C22 C23 1.6(3)
C21 C22 C23 C24 -0.5(3)
C22 C23 C24 C25 -1.1(3)
C22 C23 C24 C26 178.1(2)
C23 C24 C25 N6 1.8(3)
C26 C24 C25 N6 -177.43(19)
C23 C24 C25 C29 -178.07(18)
C26 C24 C25 C29 2.7(3)
C25 C24 C26 C27 0.3(3)
C23 C24 C26 C27 -178.9(2)
C24 C26 C27 C28 -2.3(3)
C26 C27 C28 C29 1.2(3)
C26 C27 C28 C30 -177.9(2)
C30 C28 C29 N7 2.3(3)
C27 C28 C29 N7 -176.84(19)
C30 C28 C29 C25 -178.99(19)
C27 C28 C29 C25 1.8(3)
N6 C25 C29 N7 -4.9(3)
C24 C25 C29 N7 175.00(18)
N6 C25 C29 C28 176.33(19)
C24 C25 C29 C28 -3.8(3)
C29 C28 C30 C31 -2.0(3)
C27 C28 C30 C31 177.1(2)
C28 C30 C31 C32 0.3(3)
C30 C31 C32 N7 1.5(3)
C30 C31 C32 C33 -178.1(2)
N7 C32 C33 N8 -20.8(3)
C31 C32 C33 N8 158.8(2)
N7 C32 C33 C34 155.8(2)
C31 C32 C33 C34 -24.6(3)
N8 C33 C34 C35 0.0(3)
C32 C33 C34 C35 -176.33(19)
C33 C34 C35 C36 -1.3(3)
C34 C35 C36 C37 1.2(3)
C35 C36 C37 N8 0.3(3)
C35 C36 C37 N9 -178.81(19)
N9 C38 C39 C40 -0.3(2)
C38 C39 C40 N10 0.8(3)
C2 C1 N1 C5 -0.7(3)
C2 C1 N1 Zn1 161.99(16)
C4 C5 N1 C1 -1.4(3)
C9 C5 N1 C1 176.94(18)
C4 C5 N1 Zn1 -167.31(16)
C9 C5 N1 Zn1 11.1(2)
C11 C12 N2 C9 -1.6(3)
C13 C12 N2 C9 178.73(17)
C11 C12 N2 Zn1 -179.82(15)
C13 C12 N2 Zn1 0.5(2)
C8 C9 N2 C12 -2.0(3)
C5 C9 N2 C12 179.82(18)
C8 C9 N2 Zn1 176.42(15)
C5 C9 N2 Zn1 -1.8(2)
C16 C17 N3 C13 -3.2(3)
N4 C17 N3 C13 177.25(17)
C16 C17 N3 Zn1 134.42(18)
N4 C17 N3 Zn1 -45.2(2)
C14 C13 N3 C17 0.7(3)
C12 C13 N3 C17 175.01(17)
C14 C13 N3 Zn1 -144.26(18)
C12 C13 N3 Zn1 30.1(2)
C19 C18 N4 N5 -0.5(2)
C19 C18 N4 C17 179.75(19)
N3 C17 N4 C18 -31.3(3)
C16 C17 N4 C18 149.1(2)
N3 C17 N4 N5 148.97(18)
C16 C17 N4 N5 -30.6(3)
C19 C20 N5 N4 -1.3(2)
C18 N4 N5 C20 1.1(2)
C17 N4 N5 C20 -179.13(18)
C22 C21 N6 C25 -0.9(3)
C22 C21 N6 Zn1 168.89(15)
C24 C25 N6 C21 -0.8(3)
C29 C25 N6 C21 179.07(17)
C24 C25 N6 Zn1 -172.51(16)
C29 C25 N6 Zn1 7.4(2)
C31 C32 N7 C29 -1.3(3)
C33 C32 N7 C29 178.33(18)
C31 C32 N7 Zn1 179.93(15)
C33 C32 N7 Zn1 -0.5(2)
C28 C29 N7 C32 -0.7(3)
C25 C29 N7 C32 -179.43(18)
C28 C29 N7 Zn1 178.21(16)
C25 C29 N7 Zn1 -0.5(2)
C36 C37 N8 C33 -1.6(3)
N9 C37 N8 C33 177.57(17)
C36 C37 N8 Zn1 142.68(18)
N9 C37 N8 Zn1 -38.2(2)
C34 C33 N8 C37 1.4(3)
C32 C33 N8 C37 177.97(18)
C34 C33 N8 Zn1 -149.35(18)
C32 C33 N8 Zn1 27.2(2)
C39 C38 N9 N10 -0.3(2)
C39 C38 N9 C37 -178.06(19)
N8 C37 N9 C38 -39.6(3)
C36 C37 N9 C38 139.6(2)
N8 C37 N9 N10 142.85(19)
C36 C37 N9 N10 -37.9(3)
C39 C40 N10 N9 -0.9(2)
C38 N9 N10 C40 0.7(2)
C37 N9 N10 C40 178.71(18)
